data_2205273
loop_
_publ_author_name
'Gonzalez, Susana Villa '
'Larsen, Kristofer'
'Nelson, William H.'
'Sagstuen, Einar'
'G\"orbitz, Carl Henrik'

_publ_section_title
;
 Disodium cytidine-5'-monophosphate 6.07-hydrate methanol 0.27-solvate
;
_journal_issue 3
_journal_name_full 'Acta Crystallographica Section E'
_journal_page_first m554
_journal_page_last m556
_journal_paper_doi 10.1107/S160053680500471X
_journal_volume 61
_journal_year 2005
_chemical_formula_iupac '2Na+, C9 H12 N3 O8 P 2-, 6.07H2 O, 0.27C H4 O'
_chemical_formula_moiety '2Na+, C9 H12 N3 O8 P 2-, 6.07H2 O, 0.27C H4 O'
_chemical_formula_sum 'C9.25 H22 N3 Na2 O14.38 P'
_chemical_formula_weight 482.25
_chemical_name_systematic
;
Disodium cytidine-5'-monophosphate 6.07-hydrate methanol 0.27-solvate
;
_space_group_IT_number 19
_symmetry_cell_setting orthorhombic
_symmetry_space_group_name_Hall 'P 2ac 2ab'
_symmetry_space_group_name_H-M 'P 21 21 21'
_atom_sites_solution_hydrogens geom
_atom_sites_solution_primary direct
_atom_sites_solution_secondary difmap
_audit_creation_method SHELXL-97
_cell_angle_alpha 90.00
_cell_angle_beta 90.00
_cell_angle_gamma 90.00
_cell_formula_units_Z 8
_cell_length_a 8.97500(10)
_cell_length_b 20.4196(3)
_cell_length_c 21.9152(4)
_cell_measurement_reflns_used 43514
_cell_measurement_temperature 105(2)
_cell_measurement_theta_max 40.29
_cell_measurement_theta_min 1.86
_cell_volume 4016.31(10)
_computing_cell_refinement 'SAINT (Bruker, 2001)'
_computing_data_collection 'SMART (Bruker, 2001)'
_computing_data_reduction 'SAINT '
_computing_molecular_graphics SHELXTL
_computing_publication_material SHELXTL
_computing_structure_refinement SHELXTL
_computing_structure_solution 'SHELXTL (Bruker, 2001)'
_diffrn_ambient_temperature 105(2)
_diffrn_detector_area_resol_mean 8.3
_diffrn_measured_fraction_theta_full 0.992
_diffrn_measured_fraction_theta_max 0.992
_diffrn_measurement_device_type 'Siemens SMART CCD'
_diffrn_measurement_method \w
_diffrn_radiation_monochromator graphite
_diffrn_radiation_source 'fine-focus sealed tube'
_diffrn_radiation_type MoK\a
_diffrn_radiation_wavelength 0.71073
_diffrn_reflns_av_R_equivalents 0.0256
_diffrn_reflns_av_sigmaI/netI 0.0314
_diffrn_reflns_limit_h_max 15
_diffrn_reflns_limit_h_min -16
_diffrn_reflns_limit_k_max 36
_diffrn_reflns_limit_k_min -36
_diffrn_reflns_limit_l_max 38
_diffrn_reflns_limit_l_min -39
_diffrn_reflns_number 67367
_diffrn_reflns_theta_full 40.29
_diffrn_reflns_theta_max 40.29
_diffrn_reflns_theta_min 1.86
_diffrn_standards_decay_% 0
_diffrn_standards_number 0
_exptl_absorpt_coefficient_mu 0.257
_exptl_absorpt_correction_T_max 0.962
_exptl_absorpt_correction_T_min 0.782
_exptl_absorpt_correction_type multi-scan
_exptl_absorpt_process_details '(SADABS; Sheldrick, 1996)'
_exptl_crystal_colour colourless
_exptl_crystal_density_diffrn 1.595
_exptl_crystal_density_meas ?
_exptl_crystal_density_method .
_exptl_crystal_description plate
_exptl_crystal_F_000 2004
_exptl_crystal_size_max 1.00
_exptl_crystal_size_mid 0.80
_exptl_crystal_size_min 0.15
_refine_diff_density_max 0.897
_refine_diff_density_min -0.418
_refine_ls_abs_structure_details 'Flack (1983), 10733 Friedel pairs'
_refine_ls_abs_structure_Flack 0.01(3)
_refine_ls_extinction_method none
_refine_ls_goodness_of_fit_ref 1.069
_refine_ls_hydrogen_treatment mixed
_refine_ls_matrix_type full
_refine_ls_number_parameters 627
_refine_ls_number_reflns 24465
_refine_ls_number_restraints 13
_refine_ls_restrained_S_all 1.071
_refine_ls_R_factor_all 0.0369
_refine_ls_R_factor_gt 0.0343
_refine_ls_shift/su_max 0.007
_refine_ls_shift/su_mean 0.000
_refine_ls_structure_factor_coef Fsqd
_refine_ls_weighting_details 'calc w = 1/[\s^2^(Fo^2^)+(0.0485P)^2^+0.6755P] where P = (Fo^2^+2Fc^2^)/3'
_refine_ls_weighting_scheme calc
_refine_ls_wR_factor_gt 0.0910
_refine_ls_wR_factor_ref 0.0924
_reflns_number_gt 23085
_reflns_number_total 24465
_reflns_threshold_expression I>2\s(I)
_cod_data_source_file hb6154.cif
_cod_data_source_block I
_cod_database_code 2205273
_cod_database_fobs_code 2205273

loop_
_symmetry_equiv_pos_as_xyz
'x, y, z'
'-x+1/2, -y, z+1/2'
'-x, y+1/2, -z+1/2'
'x+1/2, -y+1/2, -z'

loop_
_atom_site_label
_atom_site_fract_x
_atom_site_fract_y
_atom_site_fract_z
_atom_site_U_iso_or_equiv
_atom_site_adp_type
_atom_site_calc_flag
_atom_site_refinement_flags
_atom_site_occupancy
_atom_site_type_symbol
C2A 0.49350(9) 0.72201(4) 0.85400(4) 0.01363(11) Uani d . 1 C
C4A 0.38572(9) 0.77811(4) 0.77263(4) 0.01495(12) Uani d . 1 C
C5A 0.43060(10) 0.72846(4) 0.73028(4) 0.01659(12) Uani d . 1 C
H51A 0.4074 0.7315 0.6881 0.020 Uiso calc R 1 H
C6A 0.50730(10) 0.67716(4) 0.75304(4) 0.01536(12) Uani d . 1 C
H61A 0.5402 0.6435 0.7263 0.018 Uiso calc R 1 H
O5A 0.52375(9) 0.71824(4) 0.90964(3) 0.01915(11) Uani d . 1 O
N1A 0.53853(8) 0.67282(3) 0.81415(3) 0.01339(10) Uani d . 1 N
N3A 0.41430(8) 0.77317(4) 0.83231(4) 0.01519(11) Uani d . 1 N
N4A 0.31536(10) 0.83213(4) 0.75339(4) 0.02066(13) Uani d . 1 N
H41A 0.2898 0.8627 0.7797 0.025 Uiso calc R 1 H
H42A 0.2947 0.8371 0.7144 0.025 Uiso calc R 1 H
C1A' 0.62674(9) 0.61751(4) 0.83637(3) 0.01307(11) Uani d . 1 C
H11A 0.6569 0.6256 0.8797 0.016 Uiso calc R 1 H
C2A' 0.54754(8) 0.55129(4) 0.83165(4) 0.01264(11) Uani d . 1 C
H21A 0.4851 0.5498 0.7939 0.015 Uiso calc R 1 H
C3A' 0.67951(9) 0.50365(4) 0.82586(4) 0.01411(11) Uani d . 1 C
H31A 0.6513 0.4642 0.8015 0.017 Uiso calc R 1 H
C4A' 0.79730(9) 0.54503(4) 0.79218(4) 0.01347(11) Uani d . 1 C
H43A 0.8963 0.5380 0.8121 0.016 Uiso calc R 1 H
C5A' 0.81163(9) 0.53046(5) 0.72466(4) 0.01616(12) Uani d . 1 C
H52A 0.8765 0.5635 0.7051 0.019 Uiso calc R 1 H
H53A 0.8574 0.4868 0.7188 0.019 Uiso calc R 1 H
O2A' 0.45812(8) 0.54106(4) 0.88350(3) 0.01786(11) Uani d . 1 O
H2A' 0.371(2) 0.5208(10) 0.8775(9) 0.027 Uiso d . 1 H
O3A' 0.72464(9) 0.48584(4) 0.88566(3) 0.02197(13) Uani d . 1 O
H3A' 0.803(3) 0.4708(11) 0.8836(10) 0.033 Uiso d . 1 H
O4A' 0.75518(7) 0.61290(3) 0.79936(3) 0.01594(10) Uani d . 1 O
O5A' 0.66684(7) 0.53181(3) 0.69733(3) 0.01477(9) Uani d . 1 O
P1A 0.64623(2) 0.495991(9) 0.631654(9) 0.01024(3) Uani d . 1 P
O1PA 0.74260(7) 0.53240(3) 0.58556(3) 0.01493(9) Uani d . 1 O
O2PA 0.48138(7) 0.50387(3) 0.61858(3) 0.01463(9) Uani d . 1 O
O3PA 0.69538(7) 0.42527(3) 0.64020(3) 0.01525(9) Uani d . 1 O
C2B 1.00138(9) 0.70258(4) 0.85807(3) 0.01235(10) Uani d . 1 C
C4B 1.11409(8) 0.64070(4) 0.78193(3) 0.01219(10) Uani d . 1 C
C5B 1.07874(10) 0.68881(4) 0.73652(4) 0.01444(12) Uani d . 1 C
H51B 1.1086 0.6836 0.6952 0.017 Uiso calc R 1 H
C6B 1.00121(10) 0.74183(4) 0.75495(4) 0.01412(11) Uani d . 1 C
H61B 0.9735 0.7743 0.7260 0.017 Uiso calc R 1 H
O5B 0.96468(9) 0.71213(3) 0.91256(3) 0.01804(11) Uani d . 1 O
N1B 0.96210(8) 0.74935(3) 0.81490(3) 0.01223(10) Uani d . 1 N
N3B 1.07851(8) 0.64882(3) 0.84094(3) 0.01267(10) Uani d . 1 N
N4B 1.18284(9) 0.58559(4) 0.76548(3) 0.01605(11) Uani d . 1 N
H41B 1.2038 0.5556 0.7930 0.019 Uiso calc R 1 H
H42B 1.2073 0.5792 0.7271 0.019 Uiso calc R 1 H
C1B' 0.86728(9) 0.80420(3) 0.83229(3) 0.01167(10) Uani d . 1 C
H11B 0.8319 0.7982 0.8752 0.014 Uiso calc R 1 H
C2B' 0.93997(8) 0.87159(4) 0.82550(3) 0.01194(10) Uani d . 1 C
H21B 1.0023 0.8733 0.7877 0.014 Uiso calc R 1 H
C3B' 0.80127(9) 0.91463(4) 0.81837(4) 0.01349(11) Uani d . 1 C
H31B 0.8236 0.9566 0.7968 0.016 Uiso calc R 1 H
C4B' 0.69507(8) 0.87068(4) 0.78160(3) 0.01192(10) Uani d . 1 C
H43B 0.5922 0.8758 0.7985 0.014 Uiso calc R 1 H
C5B' 0.68987(9) 0.88359(4) 0.71382(4) 0.01517(12) Uani d . 1 C
H52B 0.6304 0.8491 0.6934 0.018 Uiso calc R 1 H
H53B 0.6415 0.9264 0.7060 0.018 Uiso calc R 1 H
O2B' 1.02664(7) 0.88676(3) 0.87732(3) 0.01638(10) Uani d . 1 O
H2B' 1.108(2) 0.9021(9) 0.8661(9) 0.025 Uiso d . 1 H
O3B' 0.74502(8) 0.92514(4) 0.87805(3) 0.01995(12) Uani d . 1 O
H3B' 0.669(2) 0.9447(10) 0.8745(9) 0.030 Uiso d . 1 H
O4B' 0.74354(7) 0.80415(3) 0.79190(3) 0.01386(9) Uani d . 1 O
O5B' 0.83833(7) 0.88401(3) 0.68948(3) 0.01468(9) Uani d . 1 O
P1B 0.86249(2) 0.923675(10) 0.626083(9) 0.01106(3) Uani d . 1 P
O1PB 1.02850(7) 0.91784(3) 0.61431(3) 0.01669(10) Uani d . 1 O
O2PB 0.76995(8) 0.89015(3) 0.57705(3) 0.01689(10) Uani d . 1 O
O3PB 0.81160(7) 0.99362(3) 0.63757(3) 0.01515(9) Uani d . 1 O
O1W 0.18181(9) 0.35737(4) 0.47733(4) 0.02133(12) Uani d . 1 O
H11W 0.111(2) 0.3485(10) 0.4540(10) 0.032 Uiso d D 1 H
H12W 0.224(2) 0.3221(11) 0.4870(10) 0.032 Uiso d D 1 H
O2W 0.27545(9) 0.59749(4) 0.63812(4) 0.02221(13) Uani d . 1 O
H21W 0.208(2) 0.5900(11) 0.6217(10) 0.033 Uiso d D 1 H
H22W 0.345(2) 0.5716(11) 0.6368(10) 0.033 Uiso d D 1 H
O3W 0.02385(10) 0.56995(6) 0.56850(4) 0.0329(2) Uani d . 1 O
H31W -0.061(3) 0.5619(13) 0.5796(11) 0.049 Uiso d D 1 H
H32W 0.021(3) 0.5808(13) 0.5331(12) 0.049 Uiso d D 1 H
O4W 0.31461(9) 0.50441(4) 0.50672(3) 0.01874(11) Uani d . 1 O
H41W 0.371(2) 0.5069(10) 0.5372(9) 0.028 Uiso d D 1 H
H42W 0.298(2) 0.5377(10) 0.4937(9) 0.028 Uiso d D 1 H
O5W -0.14707(9) 0.45134(4) 0.49768(3) 0.02017(11) Uani d . 1 O
H51W -0.145(2) 0.4696(10) 0.4639(8) 0.030 Uiso d D 1 H
H52W -0.186(2) 0.4798(10) 0.5225(8) 0.030 Uiso d D 1 H
O6W 0.80948(10) 0.26988(4) 0.51857(4) 0.02397(13) Uani d . 1 O
H61W 0.840(3) 0.2748(11) 0.4841(10) 0.036 Uiso d D 1 H
H62W 0.889(3) 0.2597(11) 0.5398(9) 0.036 Uiso d D 1 H
O7W 0.57803(9) 0.38825(4) 0.48666(4) 0.02075(12) Uani d . 1 O
H71W 0.577(2) 0.3533(10) 0.4659(10) 0.031 Uiso d D 1 H
H72W 0.648(2) 0.4101(9) 0.4807(10) 0.031 Uiso d D 1 H
O8W 0.42070(17) 0.69930(5) 0.56888(5) 0.0396(3) Uani d . 1 O
H81W 0.471(3) 0.6760(14) 0.5441(13) 0.059 Uiso d D 1 H
H82W 0.367(3) 0.6767(14) 0.5860(13) 0.059 Uiso d D 1 H
O9W 0.13061(9) 0.87565(3) 0.49615(3) 0.01889(11) Uani d . 1 O
H91W 0.152(2) 0.9036(10) 0.4746(8) 0.028 Uiso d D 1 H
H92W 0.086(2) 0.8964(10) 0.5272(8) 0.028 Uiso d D 1 H
O10W 0.47421(10) 0.88794(5) 0.55296(5) 0.02431(17) Uani d P 0.8958(19) O
H13W 0.455(3) 0.9140(13) 0.5661(12) 0.036 Uiso d PD 0.8958(19) H
H14W 0.572(3) 0.8830(12) 0.5609(12) 0.036 Uiso d PD 0.8958(19) H
O11W 0.2000(2) 0.81398(8) 0.63280(8) 0.0253(5) Uiso d P 0.543(6) O
O21W 0.1528(3) 0.79392(14) 0.61870(13) 0.0316(8) Uiso d P 0.377(6) O
O31W 0.2600(8) 0.8361(3) 0.6274(3) 0.0288(18) Uiso d P 0.140(5) O
O12W 0.0891(7) 0.7229(3) 0.5673(3) 0.0358(16) Uiso d P 0.217(7) O
O22W 0.0190(4) 0.71299(14) 0.58135(14) 0.0504(9) Uiso d P 0.565(8) O
O1M 0.3512(5) 0.74604(14) 0.43073(14) 0.0227(8) Uiso d P 0.293(7) O
O2M 0.2389(3) 0.73922(9) 0.43829(8) 0.0267(5) Uiso d P 0.517(6) O
O3M 0.3016(8) 0.74103(19) 0.43757(19) 0.0209(12) Uiso d P 0.212(8) O
C1M 0.2584(4) 0.77267(16) 0.38292(15) 0.0401(9) Uiso d P 0.546(9) C
Na1 0.36712(5) 0.42342(2) 0.431472(18) 0.01833(7) Uani d . 1 Na
Na2 0.63946(7) 0.33434(2) 0.57762(2) 0.02371(8) Uani d . 1 Na
Na3 0.09597(5) 0.44265(2) 0.540733(19) 0.01831(7) Uani d . 1 Na
Na4 0.31314(6) 0.79549(2) 0.53142(2) 0.02158(11) Uani d P 0.8958(19) Na
Na4B 0.2273(5) 0.7715(2) 0.5368(2) 0.0188(9) Uiso d P 0.1042(19) Na

loop_
_atom_site_aniso_label
_atom_site_aniso_U_11
_atom_site_aniso_U_22
_atom_site_aniso_U_33
_atom_site_aniso_U_12
_atom_site_aniso_U_13
_atom_site_aniso_U_23
C2A 0.0148(3) 0.0130(3) 0.0131(3) -0.0004(2) 0.0019(2) -0.0024(2)
C4A 0.0140(3) 0.0122(3) 0.0187(3) 0.0001(2) 0.0006(2) 0.0008(2)
C5A 0.0190(3) 0.0161(3) 0.0147(3) 0.0020(2) -0.0018(2) -0.0004(2)
C6A 0.0180(3) 0.0152(3) 0.0129(3) 0.0017(2) -0.0012(2) -0.0018(2)
O5A 0.0253(3) 0.0204(3) 0.0118(2) 0.0012(2) 0.0005(2) -0.00375(19)
N1A 0.0160(3) 0.0132(2) 0.0110(2) 0.00194(19) -0.00095(19) -0.00207(18)
N3A 0.0164(3) 0.0125(2) 0.0166(3) 0.0009(2) 0.0022(2) -0.0012(2)
N4A 0.0216(3) 0.0152(3) 0.0252(4) 0.0033(2) -0.0011(3) 0.0024(2)
C1A' 0.0129(3) 0.0141(3) 0.0122(3) 0.0017(2) -0.0014(2) -0.0023(2)
C2A' 0.0122(3) 0.0144(3) 0.0113(3) 0.0008(2) -0.0004(2) -0.0003(2)
C3A' 0.0163(3) 0.0149(3) 0.0111(3) 0.0037(2) 0.0005(2) -0.0002(2)
C4A' 0.0118(3) 0.0168(3) 0.0118(3) 0.0020(2) -0.0013(2) -0.0028(2)
C5A' 0.0118(3) 0.0254(3) 0.0113(3) 0.0006(2) -0.0002(2) -0.0034(2)
O2A' 0.0146(2) 0.0249(3) 0.0141(2) -0.0006(2) 0.00247(19) 0.0001(2)
O3A' 0.0219(3) 0.0314(3) 0.0126(2) 0.0137(3) 0.0018(2) 0.0052(2)
O4A' 0.0125(2) 0.0156(2) 0.0197(3) -0.00066(17) 0.00226(19) -0.00222(19)
O5A' 0.0119(2) 0.0225(3) 0.0100(2) 0.00203(18) -0.00127(16) -0.00307(18)
P1A 0.00963(6) 0.01225(7) 0.00883(6) -0.00017(5) -0.00009(5) 0.00057(5)
O1PA 0.0145(2) 0.0185(2) 0.0118(2) -0.00210(18) 0.00259(18) 0.00284(18)
O2PA 0.0104(2) 0.0176(2) 0.0159(2) -0.00042(17) -0.00239(17) 0.00108(18)
O3PA 0.0152(2) 0.0138(2) 0.0167(2) 0.00162(18) -0.00101(19) 0.00131(18)
C2B 0.0157(3) 0.0112(2) 0.0102(2) 0.0006(2) -0.0007(2) 0.00086(19)
C4B 0.0131(3) 0.0116(2) 0.0118(3) 0.00066(19) -0.0006(2) 0.00035(19)
C5B 0.0192(3) 0.0139(3) 0.0103(3) 0.0034(2) 0.0015(2) 0.0011(2)
C6B 0.0181(3) 0.0143(3) 0.0100(3) 0.0031(2) 0.0019(2) 0.0022(2)
O5B 0.0283(3) 0.0169(2) 0.0089(2) 0.0031(2) 0.0014(2) 0.00096(18)
N1B 0.0163(2) 0.0114(2) 0.0090(2) 0.00273(18) 0.00116(18) 0.00142(17)
N3B 0.0158(2) 0.0116(2) 0.0106(2) 0.00206(18) -0.00131(19) 0.00047(17)
N4B 0.0200(3) 0.0133(2) 0.0149(3) 0.0044(2) 0.0020(2) 0.00078(19)
C1B' 0.0122(2) 0.0114(2) 0.0115(2) 0.0011(2) 0.0010(2) 0.00074(18)
C2B' 0.0117(2) 0.0123(2) 0.0118(3) -0.00048(19) -0.0002(2) -0.00053(19)
C3B' 0.0147(3) 0.0114(3) 0.0143(3) 0.0016(2) -0.0008(2) -0.0002(2)
C4B' 0.0112(2) 0.0132(3) 0.0113(2) 0.0007(2) 0.0005(2) 0.00174(19)
C5B' 0.0117(3) 0.0217(3) 0.0121(3) -0.0003(2) 0.0002(2) 0.0037(2)
O2B' 0.0128(2) 0.0226(3) 0.0137(2) -0.00245(19) -0.00166(18) -0.00235(19)
O3B' 0.0190(3) 0.0260(3) 0.0148(2) 0.0094(2) -0.0016(2) -0.0063(2)
O4B' 0.0129(2) 0.0121(2) 0.0165(2) -0.00079(16) -0.00250(18) 0.00079(17)
O5B' 0.0120(2) 0.0198(2) 0.0122(2) 0.00067(18) 0.00173(17) 0.00356(18)
P1B 0.01180(7) 0.01232(7) 0.00905(7) -0.00165(5) 0.00116(6) -0.00107(5)
O1PB 0.0125(2) 0.0193(3) 0.0182(3) -0.00222(18) 0.00464(19) -0.0028(2)
O2PB 0.0195(3) 0.0190(2) 0.0122(2) -0.0049(2) -0.00152(19) -0.00349(19)
O3PB 0.0186(2) 0.0125(2) 0.0143(2) -0.00009(18) 0.00229(19) -0.00141(17)
O1W 0.0218(3) 0.0223(3) 0.0199(3) -0.0011(2) -0.0025(2) -0.0035(2)
O2W 0.0223(3) 0.0260(3) 0.0184(3) 0.0072(2) -0.0015(2) -0.0060(2)
O3W 0.0170(3) 0.0582(6) 0.0237(4) -0.0095(3) 0.0007(3) -0.0014(4)
O4W 0.0249(3) 0.0188(3) 0.0126(2) 0.0004(2) 0.0001(2) 0.00103(19)
O5W 0.0239(3) 0.0233(3) 0.0133(2) 0.0017(2) -0.0001(2) -0.0010(2)
O6W 0.0273(3) 0.0279(3) 0.0168(3) 0.0022(3) 0.0011(3) 0.0032(2)
O7W 0.0247(3) 0.0191(3) 0.0184(3) 0.0006(2) -0.0036(2) -0.0032(2)
O8W 0.0661(8) 0.0248(4) 0.0280(4) 0.0179(4) 0.0131(5) 0.0044(3)
O9W 0.0239(3) 0.0185(3) 0.0143(2) 0.0018(2) 0.0010(2) 0.00114(19)
O10W 0.0182(3) 0.0280(4) 0.0267(4) 0.0001(3) -0.0026(3) -0.0018(3)
Na1 0.02402(17) 0.01783(15) 0.01313(14) 0.00252(14) 0.00197(13) -0.00006(11)
Na2 0.0392(2) 0.01791(16) 0.01406(15) -0.00028(16) 0.00088(16) 0.00039(12)
Na3 0.01616(15) 0.02450(18) 0.01428(15) -0.00015(13) 0.00080(12) 0.00120(13)
Na4 0.0261(2) 0.0189(2) 0.0198(2) 0.00347(16) -0.00360(17) -0.00076(15)

loop_
_atom_type_symbol
_atom_type_description
_atom_type_scat_dispersion_real
_atom_type_scat_dispersion_imag
_atom_type_scat_source
C C 0.0033 0.0016 'International Tables Vol C Tables 4.2.6.8 and 6.1.1.4'
H H 0.0000 0.0000 'International Tables Vol C Tables 4.2.6.8 and 6.1.1.4'
N N 0.0061 0.0033 'International Tables Vol C Tables 4.2.6.8 and 6.1.1.4'
O O 0.0106 0.0060 'International Tables Vol C Tables 4.2.6.8 and 6.1.1.4'
P P 0.1023 0.0942 'International Tables Vol C Tables 4.2.6.8 and 6.1.1.4'
Na Na 0.0362 0.0249 'International Tables Vol C Tables 4.2.6.8 and 6.1.1.4'

loop_
_geom_angle_atom_site_label_1
_geom_angle_atom_site_label_2
_geom_angle_atom_site_label_3
_geom_angle
O5A C2A N3A 120.32(7)
O5A C2A N1A 120.28(8)
N3A C2A N1A 119.39(7)
N3A C4A N4A 117.43(8)
N3A C4A C5A 121.79(7)
N4A C4A C5A 120.78(8)
C6A C5A C4A 116.98(8)
C6A C5A H51A 121.5
C4A C5A H51A 121.5
C5A C6A N1A 121.04(8)
C5A C6A H61A 119.5
N1A C6A H61A 119.5
C6A N1A C2A 120.47(7)
C6A N1A C1A' 119.07(7)
C2A N1A C1A' 120.38(7)
C4A N3A C2A 120.25(7)
C4A N4A H41A 120.0
C4A N4A H42A 120.0
H41A N4A H42A 120.0
O4A' C1A' N1A 107.59(7)
O4A' C1A' C2A' 106.33(6)
N1A C1A' C2A' 114.08(6)
O4A' C1A' H11A 109.6
N1A C1A' H11A 109.6
C2A' C1A' H11A 109.6
O2A' C2A' C1A' 109.96(6)
O2A' C2A' C3A' 114.33(7)
C1A' C2A' C3A' 101.92(6)
O2A' C2A' H21A 110.1
C1A' C2A' H21A 110.1
C3A' C2A' H21A 110.1
O3A' C3A' C2A' 107.81(6)
O3A' C3A' C4A' 112.76(7)
C2A' C3A' C4A' 102.76(6)
O3A' C3A' H31A 111.1
C2A' C3A' H31A 111.1
C4A' C3A' H31A 111.1
O4A' C4A' C5A' 108.48(7)
O4A' C4A' C3A' 107.10(6)
C5A' C4A' C3A' 114.73(7)
O4A' C4A' H43A 108.8
C5A' C4A' H43A 108.8
C3A' C4A' H43A 108.8
O5A' C5A' C4A' 109.14(6)
O5A' C5A' H52A 109.9
C4A' C5A' H52A 109.9
O5A' C5A' H53A 109.9
C4A' C5A' H53A 109.9
H52A C5A' H53A 108.3
C2A' O2A' H2A' 116.6(13)
C3A' O3A' H3A' 108.0(16)
C1A' O4A' C4A' 109.88(6)
C5A' O5A' P1A 117.73(5)
O2PA P1A O3PA 114.01(4)
O2PA P1A O1PA 112.15(4)
O3PA P1A O1PA 112.35(4)
O2PA P1A O5A' 103.35(3)
O3PA P1A O5A' 106.57(4)
O1PA P1A O5A' 107.64(4)
O5B C2B N3B 121.70(7)
O5B C2B N1B 118.34(7)
N3B C2B N1B 119.95(7)
N4B C4B N3B 118.36(7)
N4B C4B C5B 119.54(7)
N3B C4B C5B 122.10(7)
C6B C5B C4B 117.14(7)
C6B C5B H51B 121.4
C4B C5B H51B 121.4
C5B C6B N1B 120.66(7)
C5B C6B H61B 119.7
N1B C6B H61B 119.7
C6B N1B C2B 120.75(7)
C6B N1B C1B' 119.16(6)
C2B N1B C1B' 119.88(6)
C4B N3B C2B 119.34(7)
C4B N4B H41B 120.0
C4B N4B H42B 120.0
H41B N4B H42B 120.0
O4B' C1B' N1B 107.04(6)
O4B' C1B' C2B' 105.86(6)
N1B C1B' C2B' 114.63(6)
O4B' C1B' H11B 109.7
N1B C1B' H11B 109.7
C2B' C1B' H11B 109.7
O2B' C2B' C1B' 110.74(6)
O2B' C2B' C3B' 113.85(6)
C1B' C2B' C3B' 100.33(6)
O2B' C2B' H21B 110.5
C1B' C2B' H21B 110.5
C3B' C2B' H21B 110.5
O3B' C3B' C2B' 106.38(6)
O3B' C3B' C4B' 110.55(7)
C2B' C3B' C4B' 102.86(6)
O3B' C3B' H31B 112.2
C2B' C3B' H31B 112.2
C4B' C3B' H31B 112.2
O4B' C4B' C5B' 109.11(6)
O4B' C4B' C3B' 106.28(6)
C5B' C4B' C3B' 115.67(7)
O4B' C4B' H43B 108.5
C5B' C4B' H43B 108.5
C3B' C4B' H43B 108.5
O5B' C5B' C4B' 109.76(6)
O5B' C5B' H52B 109.7
C4B' C5B' H52B 109.7
O5B' C5B' H53B 109.7
C4B' C5B' H53B 109.7
H52B C5B' H53B 108.2
C2B' O2B' H2B' 109.3(14)
C3B' O3B' H3B' 106.9(15)
C1B' O4B' C4B' 109.42(6)
C5B' O5B' P1B 116.44(5)
O1PB P1B O3PB 113.39(4)
O1PB P1B O2PB 112.39(4)
O3PB P1B O2PB 112.07(4)
O1PB P1B O5B' 103.75(4)
O3PB P1B O5B' 106.67(4)
O2PB P1B O5B' 107.90(4)

loop_
_geom_bond_atom_site_label_1
_geom_bond_atom_site_label_2
_geom_bond_site_symmetry_2
_geom_bond_distance
_geom_bond_publ_flag
C2A O5A . 1.2516(11) ?
C2A N3A . 1.3501(11) ?
C2A N1A . 1.3910(10) ?
C4A N3A . 1.3367(12) ?
C4A N4A . 1.3393(11) ?
C4A C5A . 1.4321(12) ?
C5A C6A . 1.3490(12) ?
C5A H51A . 0.9500 ?
C6A N1A . 1.3711(11) ?
C6A H61A . 0.9500 ?
N1A C1A' . 1.4626(10) ?
N4A H41A . 0.8800 ?
N4A H42A . 0.8800 ?
C1A' O4A' . 1.4125(10) ?
C1A' C2A' . 1.5312(11) ?
C1A' H11A . 1.0000 ?
C2A' O2A' . 1.4068(10) ?
C2A' C3A' . 1.5379(11) ?
C2A' H21A . 1.0000 ?
C3A' O3A' . 1.4192(11) ?
C3A' C4A' . 1.5415(12) ?
C3A' H31A . 1.0000 ?
C4A' O4A' . 1.4450(10) ?
C4A' C5A' . 1.5150(11) ?
C4A' H43A . 1.0000 ?
C5A' O5A' . 1.4311(10) ?
C5A' H52A . 0.9900 ?
C5A' H53A . 0.9900 ?
O2A' H2A' . 0.89(2) ?
O3A' H3A' . 0.77(2) ?
O5A' P1A . 1.6250(6) ?
P1A O2PA . 1.5156(6) ?
P1A O3PA . 1.5216(7) ?
P1A O1PA . 1.5236(6) ?
C2B O5B . 1.2542(10) ?
C2B N3B . 1.3509(10) ?
C2B N1B . 1.3898(10) ?
C4B N4B . 1.3332(10) ?
C4B N3B . 1.3423(10) ?
C4B C5B . 1.4338(11) ?
C5B C6B . 1.3489(11) ?
C5B H51B . 0.9500 ?
C6B N1B . 1.3684(10) ?
C6B H61B . 0.9500 ?
N1B C1B' . 1.4574(10) ?
N4B H41B . 0.8800 ?
N4B H42B . 0.8800 ?
C1B' O4B' . 1.4202(10) ?
C1B' C2B' . 1.5303(10) ?
C1B' H11B . 1.0000 ?
C2B' O2B' . 1.4109(10) ?
C2B' C3B' . 1.5318(11) ?
C2B' H21B . 1.0000 ?
C3B' O3B' . 1.4182(11) ?
C3B' C4B' . 1.5372(11) ?
C3B' H31B . 1.0000 ?
C4B' O4B' . 1.4442(10) ?
C4B' C5B' . 1.5092(11) ?
C4B' H43B . 1.0000 ?
C5B' O5B' . 1.4352(10) ?
C5B' H52B . 0.9900 ?
C5B' H53B . 0.9900 ?
O2B' H2B' . 0.83(2) ?
O3B' H3B' . 0.79(2) ?
O5B' P1B . 1.6227(6) ?
P1B O1PB . 1.5168(7) ?
P1B O3PB . 1.5206(6) ?
P1B O2PB . 1.5208(7) ?
O1W H11W . 0.83(2) ?
O1W H12W . 0.84(2) ?
O2W H21W . 0.72(2) ?
O2W H22W . 0.82(2) ?
O3W H31W . 0.82(3) ?
O3W H32W . 0.81(2) ?
O4W H41W . 0.836(19) ?
O4W H42W . 0.751(19) ?
O5W H51W . 0.828(19) ?
O5W H52W . 0.870(19) ?
O6W H61W . 0.81(2) ?
O6W H62W . 0.88(2) ?
O7W H71W . 0.85(2) ?
O7W H72W . 0.78(2) ?
O8W H81W . 0.85(3) ?
O8W H82W . 0.77(3) ?
O9W H91W . 0.765(19) ?
O9W H92W . 0.895(19) ?
O10W H13W . 0.63(2) ?
O10W H14W . 0.90(2) ?
O11W O21W . 0.665(3) ?
O11W O31W . 0.712(7) ?
O21W O31W . 1.305(8) ?
O12W O22W . 0.729(6) ?
O22W O1M 4_466 1.743(6) ?
O1M O2M . 1.031(5) ?
O1M C1M . 1.445(4) ?
O1M O22W 4_566 1.743(6) ?
O2M O3M . 0.564(6) ?
O2M C1M . 1.403(4) ?
O3M C1M . 1.415(5) ?
Na1 O3PB 4_466 2.3252(7) yes
Na1 N3B 2_664 2.5201(8) yes
Na1 O1W . 2.3655(9) yes
Na1 O4W . 2.3824(8) yes
Na1 O7W . 2.3583(9) yes
Na2 N3A 3_646 2.3852(9) yes
Na2 O5A 3_646 2.8008(9) yes
Na2 O3PA . 2.3621(8) yes
Na2 O6W . 2.3950(10) yes
Na2 O7W . 2.3430(9) yes
Na3 O3B' 3_646 2.3093(8) yes
Na3 O2B' 3_646 2.3955(8) yes
Na3 O1W . 2.3573(9) yes
Na3 O3W . 2.7470(13) yes
Na3 O4W . 2.4488(9) yes
Na3 O5W . 2.3832(9) yes
Na4 O1M . 2.451(3) yes
Na4 O2M . 2.4351(19) yes
Na4 O3M . 2.340(4) yes
Na4 O8W . 2.3374(11) yes
Na4 O9W . 2.4415(9) yes
Na4 O10W . 2.4241(11) yes
Na4 O11W . 2.4716(18) yes
Na4 O21W . 2.394(3) yes
Na4 O31W . 2.310(7) yes
Na4 O12W . 2.619(6) yes
Na4B O1M . 2.629(6) yes
Na4B O2M . 2.260(5) yes
Na4B O3M . 2.359(6) yes
Na4B O8W . 2.383(4) yes
Na4B O9W . 2.464(4) yes
Na4B O11W . 2.288(5) yes
Na4B O31W . 2.400(8) yes
Na4B O22W . 2.424(5) yes
Na4 Na4B . 0.921(4) yes

loop_
_geom_hbond_atom_site_label_D
_geom_hbond_atom_site_label_H
_geom_hbond_atom_site_label_A
_geom_hbond_site_symmetry_A
_geom_hbond_distance_DH
_geom_hbond_distance_HA
_geom_hbond_distance_DA
_geom_hbond_angle_DHA
_geom_hbond_publ_flag
N4A H41A O3PA 3_656 0.88 2.18 3.0107(11) 158 y
N4A H42A O11W 1_555 0.88 2.04 2.862(2) 156 y
O2A' H2A' O3PB 3_646 0.89(2) 1.76(2) 2.6480(10) 170.5(19) y
O3A' H3A' O1PB 3_746 0.77(2) 1.86(2) 2.6147(10) 167(2) y
N4B H41B O3PB 3_746 0.88 1.98 2.8360(10) 163 y
N4B H42B O2W 1_655 0.88 2.08 2.9224(11) 161 y
O2B' H2B' O3PA 3_756 0.83(2) 1.83(2) 2.6439(9) 166(2) y
O3B' H3B' O2PA 3_656 0.79(2) 1.82(2) 2.5920(9) 164(2) y
O1W H11W O5A 2_564 0.82(2) 2.07(2) 2.8264(11) 151.3(19) y
O1W H12W O6W 4_456 0.86(2) 2.03(2) 2.8412(13) 161(2) y
O2W H21W O3W 1_555 0.72(2) 2.07(2) 2.7826(12) 176(2) y
O2W H22W O2PA 1_555 0.82(2) 1.89(2) 2.6934(10) 167(2) y
O3W H31W O1PA 1_455 0.82(2) 1.87(2) 2.6645(11) 165(3) y
O3W H32W O10W 4_466 0.81(2) 2.04(2) 2.8325(15) 169(3) y
O4W H41W O2PA 1_555 0.836(19) 2.044(19) 2.8723(9) 171(2) y
O4W H42W O2PB 4_466 0.751(19) 2.155(19) 2.8577(10) 156(2) y
O5W H51W O3A' 2_564 0.828(19) 2.07(2) 2.8559(10) 159(2) y
O5W H52W O1PA 1_455 0.870(19) 1.86(2) 2.7257(10) 171(2) y
O6W H61W O5A 2_664 0.81(2) 2.05(2) 2.8281(11) 162(2) y
O6W H62W O5B 3_746 0.88(2) 1.94(2) 2.7887(12) 163(2) y
O7W H71W O5B 2_664 0.85(2) 1.81(2) 2.6429(10) 166(2) y
O7W H72W O5W 1_655 0.78(2) 2.05(2) 2.7938(12) 157(2) y
O8W H81W O9W 4_566 0.85(3) 1.99(4) 2.8146(13) 164(3) y
O8W H82W O2W 1_555 0.77(3) 2.14(4) 2.8850(15) 163(3) y
O9W H91W O1PA 4_466 0.765(19) 2.028(19) 2.7824(10) 169(2) y
O9W H92W O1PB 1_455 0.895(19) 2.026(19) 2.8789(10) 158.7(19) y
O10W H13W O3A' 3_656 0.63(2) 2.43(2) 2.9984(13) 153(3) y
O10W H14W O2PB 1_555 0.90(2) 1.82(2) 2.7066(11) 169(2) y

loop_
_geom_torsion_atom_site_label_1
_geom_torsion_atom_site_label_2
_geom_torsion_atom_site_label_3
_geom_torsion_atom_site_label_4
_geom_torsion
N3A C4A C5A C6A -1.95(13)
N4A C4A C5A C6A 176.83(9)
C4A C5A C6A N1A 0.84(13)
C5A C6A N1A C2A -1.01(13)
C5A C6A N1A C1A' -177.76(8)
O5A C2A N1A C6A -179.15(8)
N3A C2A N1A C6A 2.17(12)
O5A C2A N1A C1A' -2.44(12)
N3A C2A N1A C1A' 178.88(7)
N4A C4A N3A C2A -175.63(8)
C5A C4A N3A C2A 3.19(12)
O5A C2A N3A C4A 178.08(8)
N1A C2A N3A C4A -3.25(12)
C6A N1A C1A' O4A' 49.93(10)
C2A N1A C1A' O4A' -126.83(8)
C6A N1A C1A' C2A' -67.76(10)
C2A N1A C1A' C2A' 115.48(8)
O4A' C1A' C2A' O2A' 155.90(6)
N1A C1A' C2A' O2A' -85.69(8)
O4A' C1A' C2A' C3A' 34.25(8)
N1A C1A' C2A' C3A' 152.67(6)
O2A' C2A' C3A' O3A' -30.53(10)
C1A' C2A' C3A' O3A' 88.05(8)
O2A' C2A' C3A' C4A' -149.84(7)
C1A' C2A' C3A' C4A' -31.26(7)
O3A' C3A' C4A' O4A' -96.92(8)
C2A' C3A' C4A' O4A' 18.88(8)
O3A' C3A' C4A' C5A' 142.64(7)
C2A' C3A' C4A' C5A' -101.57(7)
O4A' C4A' C5A' O5A' -69.46(9)
C3A' C4A' C5A' O5A' 50.23(9)
N1A C1A' O4A' C4A' -145.99(6)
C2A' C1A' O4A' C4A' -23.38(8)
C5A' C4A' O4A' C1A' 126.89(7)
C3A' C4A' O4A' C1A' 2.54(8)
C4A' C5A' O5A' P1A -161.14(6)
C5A' O5A' P1A O2PA 177.17(6)
C5A' O5A' P1A O3PA 56.70(7)
C5A' O5A' P1A O1PA -64.02(7)
N4B C4B C5B C6B 176.08(8)
N3B C4B C5B C6B -3.08(13)
C4B C5B C6B N1B 1.56(13)
C5B C6B N1B C2B 0.01(13)
C5B C6B N1B C1B' -174.65(8)
O5B C2B N1B C6B 179.05(8)
N3B C2B N1B C6B -0.28(12)
O5B C2B N1B C1B' -6.32(12)
N3B C2B N1B C1B' 174.35(7)
N4B C4B N3B C2B -176.28(8)
C5B C4B N3B C2B 2.88(12)
O5B C2B N3B C4B 179.51(8)
N1B C2B N3B C4B -1.18(12)
C6B N1B C1B' O4B' 49.64(9)
C2B N1B C1B' O4B' -125.07(7)
C6B N1B C1B' C2B' -67.42(10)
C2B N1B C1B' C2B' 117.87(8)
O4B' C1B' C2B' O2B' 158.36(6)
N1B C1B' C2B' O2B' -83.90(8)
O4B' C1B' C2B' C3B' 37.80(7)
N1B C1B' C2B' C3B' 155.53(6)
O2B' C2B' C3B' O3B' -37.81(9)
C1B' C2B' C3B' O3B' 80.49(7)
O2B' C2B' C3B' C4B' -154.07(6)
C1B' C2B' C3B' C4B' -35.77(7)
O3B' C3B' C4B' O4B' -90.45(7)
C2B' C3B' C4B' O4B' 22.79(8)
O3B' C3B' C4B' C5B' 148.30(7)
C2B' C3B' C4B' C5B' -98.46(7)
O4B' C4B' C5B' O5B' -68.46(8)
C3B' C4B' C5B' O5B' 51.26(9)
N1B C1B' O4B' C4B' -147.49(6)
C2B' C1B' O4B' C4B' -24.80(8)
C5B' C4B' O4B' C1B' 126.39(7)
C3B' C4B' O4B' C1B' 1.02(8)
C4B' C5B' O5B' P1B -156.90(6)
C5B' O5B' P1B O1PB 177.37(6)
C5B' O5B' P1B O3PB 57.38(7)
C5B' O5B' P1B O2PB -63.21(7)
